data_4338249
loop_
_publ_author_name
'Chitnis, Saurabh S.'
'Burford, Neil'
'McDonald, Robert'
'Ferguson, Michael J.'

_publ_section_title
;
 Prototypical Phosphine Complexes of Antimony(III).
;
_journal_issue 10
_journal_name_full 'Inorganic chemistry'
_journal_page_first 5359
_journal_page_last 5372
_journal_paper_doi 10.1021/ic500723y
_journal_volume 53
_journal_year 2014
_chemical_formula_moiety 'C15 H19 P Sb, C F3 O3 S'
_chemical_formula_sum 'C16 H19 F3 O3 P S Sb'
_chemical_formula_weight 501.09
_chemical_name_systematic
; 
 ? 
;
_space_group_IT_number 2
_symmetry_cell_setting triclinic
_symmetry_space_group_name_Hall '-P 1'
_symmetry_space_group_name_H-M 'P -1'
_atom_sites_solution_hydrogens geom
_atom_sites_solution_primary direct
_atom_sites_solution_secondary difmap
_audit_creation_method SHELXL-97
_cell_angle_alpha 98.4361(3)
_cell_angle_beta 97.6027(3)
_cell_angle_gamma 93.1231(3)
_cell_formula_units_Z 2
_cell_length_a 8.2553(2)
_cell_length_b 10.8326(3)
_cell_length_c 11.1367(3)
_cell_measurement_reflns_used 9986
_cell_measurement_temperature 173(2)
_cell_measurement_theta_max 27.46
_cell_measurement_theta_min 2.45
_cell_volume 973.70(4)
_computing_cell_refinement 'Bruker SAINT'
_computing_data_collection 'Bruker APEX2'
_computing_data_reduction 'Bruker SAINT'
_computing_molecular_graphics 'Bruker SHELXTL'
_computing_publication_material 'Bruker SHELXTL'
_computing_structure_refinement 'SHELXL-97 (Sheldrick, 2008)'
_computing_structure_solution 'DIRDIF-2008 (Beurskens et al., 2008)'
_diffrn_ambient_temperature 173(2)
_diffrn_measured_fraction_theta_full 0.998
_diffrn_measured_fraction_theta_max 0.998
_diffrn_measurement_device_type 'Bruker APEX-II CCD'
_diffrn_measurement_method '\w scans'
_diffrn_radiation_monochromator graphite
_diffrn_radiation_source 'fine-focus sealed tube'
_diffrn_radiation_type MoK\a
_diffrn_radiation_wavelength 0.71073
_diffrn_reflns_av_R_equivalents 0.0069
_diffrn_reflns_av_unetI/netI 0.0103
_diffrn_reflns_limit_h_max 10
_diffrn_reflns_limit_h_min -10
_diffrn_reflns_limit_k_max 14
_diffrn_reflns_limit_k_min -14
_diffrn_reflns_limit_l_max 14
_diffrn_reflns_limit_l_min -14
_diffrn_reflns_number 8817
_diffrn_reflns_theta_full 27.48
_diffrn_reflns_theta_max 27.48
_diffrn_reflns_theta_min 1.87
_exptl_absorpt_coefficient_mu 1.645
_exptl_absorpt_correction_T_max 0.7344
_exptl_absorpt_correction_T_min 0.6111
_exptl_absorpt_correction_type integration
_exptl_absorpt_process_details 'SADABS (Sheldrick, 2008)'
_exptl_crystal_colour colourless
_exptl_crystal_density_diffrn 1.709
_exptl_crystal_density_method 'not measured'
_exptl_crystal_description fragment
_exptl_crystal_F_000 496
_exptl_crystal_size_max 0.33
_exptl_crystal_size_mid 0.28
_exptl_crystal_size_min 0.20
_refine_diff_density_max 0.618
_refine_diff_density_min -0.522
_refine_diff_density_rms 0.049
_refine_ls_extinction_method none
_refine_ls_goodness_of_fit_ref 1.063
_refine_ls_hydrogen_treatment constr
_refine_ls_matrix_type full
_refine_ls_number_parameters 229
_refine_ls_number_reflns 4469
_refine_ls_number_restraints 0
_refine_ls_restrained_S_all 1.063
_refine_ls_R_factor_all 0.0162
_refine_ls_R_factor_gt 0.0157
_refine_ls_shift/su_max 0.001
_refine_ls_shift/su_mean 0.000
_refine_ls_structure_factor_coef Fsqd
_refine_ls_weighting_details 'calc w=1/[\s^2^(Fo^2^)+(0.0206P)^2^+0.5149P] where P=(Fo^2^+2Fc^2^)/3'
_refine_ls_weighting_scheme calc
_refine_ls_wR_factor_gt 0.0410
_refine_ls_wR_factor_ref 0.0413
_reflns_number_gt 4370
_reflns_number_total 4469
_reflns_threshold_expression I>2\s(I)
_cod_data_source_file ic500723y_si_015.cif
_cod_data_source_block vic1307
_cod_depositor_comments
;
The following automatic conversions were performed:

'_symmetry_cell_setting' value 'Triclinic' changed to 'triclinic'
according to
/usr/data/users/saulius/crontab/automatic-downloads/rss-feeds/ACS/lib/dictionaries/cif_core.dic
dictionary named 'cif_core.dic' version 2.4.2 from 2011-04-26.

Automatic conversion script
Id: cif_fix_values 2281 2013-09-26 08:29:07Z andrius 

 Adding full bibliography for 4338238--4338252.cif.
;
_cod_database_code 4338249

loop_
_symmetry_equiv_pos_as_xyz
'x, y, z'
'-x, -y, -z'

loop_
_atom_site_label
_atom_site_type_symbol
_atom_site_fract_x
_atom_site_fract_y
_atom_site_fract_z
_atom_site_U_iso_or_equiv
_atom_site_adp_type
_atom_site_occupancy
_atom_site_symmetry_multiplicity
_atom_site_calc_flag
_atom_site_refinement_flags
Sb Sb 0.468454(11) 0.428950(9) 0.274549(8) 0.02304(4) Uani 1 1 d .
P P 0.24779(5) 0.33244(4) 0.09723(3) 0.02468(8) Uani 1 1 d .
C1 C 0.05611(19) 0.38850(16) 0.13312(16) 0.0320(3) Uani 1 1 d .
H1A H -0.0301 0.3595 0.0638 0.038 Uiso 1 1 calc R
H1B H 0.0659 0.4802 0.1490 0.038 Uiso 1 1 calc R
H1C H 0.0281 0.3563 0.2061 0.038 Uiso 1 1 calc R
C2 C 0.2854(2) 0.38082(18) -0.04555(15) 0.0354(4) Uani 1 1 d .
H2A H 0.2887 0.4723 -0.0373 0.043 Uiso 1 1 calc R
H2B H 0.1973 0.3440 -0.1109 0.043 Uiso 1 1 calc R
H2C H 0.3905 0.3525 -0.0660 0.043 Uiso 1 1 calc R
C3 C 0.2214(2) 0.16414(16) 0.07037(18) 0.0388(4) Uani 1 1 d .
H3A H 0.1313 0.1366 0.0036 0.047 Uiso 1 1 calc R
H3B H 0.1959 0.1342 0.1451 0.047 Uiso 1 1 calc R
H3C H 0.3227 0.1300 0.0478 0.047 Uiso 1 1 calc R
C11 C 0.32292(18) 0.36248(15) 0.40156(13) 0.0268(3) Uani 1 1 d .
C12 C 0.2427(2) 0.44883(18) 0.47355(15) 0.0339(4) Uani 1 1 d .
H12 H 0.2524 0.5349 0.4656 0.041 Uiso 1 1 calc R
C13 C 0.1480(2) 0.4082(2) 0.55761(16) 0.0448(5) Uani 1 1 d .
H13 H 0.0941 0.4672 0.6070 0.054 Uiso 1 1 calc R
C14 C 0.1323(2) 0.2844(2) 0.56947(18) 0.0488(5) Uani 1 1 d .
H14 H 0.0684 0.2578 0.6273 0.059 Uiso 1 1 calc R
C15 C 0.2094(2) 0.1981(2) 0.4972(2) 0.0462(5) Uani 1 1 d .
H15 H 0.1972 0.1120 0.5045 0.055 Uiso 1 1 calc R
C16 C 0.3048(2) 0.23674(17) 0.41365(17) 0.0351(4) Uani 1 1 d .
H16 H 0.3580 0.1769 0.3646 0.042 Uiso 1 1 calc R
C21 C 0.61828(18) 0.27222(14) 0.25813(14) 0.0246(3) Uani 1 1 d .
C22 C 0.6842(2) 0.22274(15) 0.36145(15) 0.0302(3) Uani 1 1 d .
H22 H 0.6560 0.2538 0.4397 0.036 Uiso 1 1 calc R
C23 C 0.7906(2) 0.12837(17) 0.35001(18) 0.0369(4) Uani 1 1 d .
H23 H 0.8352 0.0953 0.4207 0.044 Uiso 1 1 calc R
C24 C 0.8328(2) 0.08168(16) 0.23632(19) 0.0390(4) Uani 1 1 d .
H24 H 0.9046 0.0163 0.2290 0.047 Uiso 1 1 calc R
C25 C 0.7695(2) 0.13099(17) 0.13375(17) 0.0362(4) Uani 1 1 d .
H25 H 0.7983 0.0997 0.0558 0.043 Uiso 1 1 calc R
C26 C 0.66361(19) 0.22634(15) 0.14462(15) 0.0294(3) Uani 1 1 d .
H26 H 0.6218 0.2606 0.0740 0.035 Uiso 1 1 calc R
S S 0.22711(5) 0.74377(4) 0.20625(4) 0.03003(8) Uani 1 1 d .
F1 F 0.4172(2) 0.93166(14) 0.17137(16) 0.0777(5) Uani 1 1 d .
F2 F 0.3800(3) 0.93442(15) 0.35694(17) 0.0940(6) Uani 1 1 d .
F3 F 0.53766(17) 0.80687(15) 0.27737(16) 0.0752(5) Uani 1 1 d .
O1 O 0.2169(2) 0.68318(15) 0.31191(13) 0.0504(4) Uani 1 1 d .
O2 O 0.28050(18) 0.66546(12) 0.10524(11) 0.0427(3) Uani 1 1 d .
O3 O 0.09224(19) 0.81463(18) 0.17175(18) 0.0650(5) Uani 1 1 d .
C30 C 0.3987(3) 0.86046(17) 0.25588(18) 0.0428(4) Uani 1 1 d .

loop_
_atom_site_aniso_label
_atom_site_aniso_U_11
_atom_site_aniso_U_22
_atom_site_aniso_U_33
_atom_site_aniso_U_23
_atom_site_aniso_U_13
_atom_site_aniso_U_12
Sb 0.02390(6) 0.02283(6) 0.02204(5) 0.00514(4) 0.00022(4) 0.00153(4)
P 0.02417(18) 0.02473(18) 0.02376(18) 0.00250(14) -0.00073(14) 0.00302(14)
C1 0.0250(7) 0.0324(8) 0.0370(8) 0.0022(6) 0.0014(6) 0.0031(6)
C2 0.0389(9) 0.0434(9) 0.0239(7) 0.0050(7) 0.0025(6) 0.0077(7)
C3 0.0373(9) 0.0256(8) 0.0487(10) -0.0005(7) -0.0043(8) 0.0020(7)
C11 0.0247(7) 0.0346(8) 0.0214(7) 0.0066(6) 0.0010(5) 0.0046(6)
C12 0.0315(8) 0.0440(9) 0.0247(7) 0.0016(7) -0.0010(6) 0.0107(7)
C13 0.0299(9) 0.0779(14) 0.0270(8) 0.0039(9) 0.0052(7) 0.0169(9)
C14 0.0290(9) 0.0862(16) 0.0366(10) 0.0240(10) 0.0083(7) 0.0047(9)
C15 0.0374(10) 0.0568(12) 0.0506(11) 0.0260(10) 0.0105(8) 0.0004(9)
C16 0.0327(8) 0.0380(9) 0.0378(9) 0.0118(7) 0.0090(7) 0.0044(7)
C21 0.0219(7) 0.0252(7) 0.0264(7) 0.0047(6) 0.0027(5) 0.0006(5)
C22 0.0318(8) 0.0305(8) 0.0279(7) 0.0058(6) 0.0009(6) 0.0036(6)
C23 0.0333(8) 0.0334(8) 0.0444(10) 0.0139(7) -0.0025(7) 0.0053(7)
C24 0.0298(8) 0.0277(8) 0.0596(12) 0.0041(8) 0.0080(8) 0.0065(7)
C25 0.0321(8) 0.0352(9) 0.0410(9) -0.0017(7) 0.0132(7) 0.0010(7)
C26 0.0275(7) 0.0332(8) 0.0281(7) 0.0059(6) 0.0055(6) 0.0002(6)
S 0.02833(19) 0.0336(2) 0.02878(19) 0.00650(15) 0.00431(15) 0.00255(15)
F1 0.0795(10) 0.0604(9) 0.0913(11) 0.0431(8) -0.0158(9) -0.0293(8)
F2 0.1375(17) 0.0531(9) 0.0750(11) -0.0309(8) 0.0060(11) -0.0077(10)
F3 0.0414(7) 0.0720(10) 0.1028(12) 0.0169(9) -0.0263(7) 0.0005(7)
O1 0.0624(9) 0.0569(9) 0.0385(7) 0.0167(6) 0.0215(7) 0.0037(7)
O2 0.0593(8) 0.0389(7) 0.0286(6) -0.0005(5) 0.0101(6) -0.0032(6)
O3 0.0364(8) 0.0786(12) 0.0817(12) 0.0210(10) -0.0016(8) 0.0222(8)
C30 0.0496(11) 0.0309(9) 0.0426(10) 0.0039(7) -0.0098(8) -0.0004(8)

loop_
_atom_type_symbol
_atom_type_description
_atom_type_scat_dispersion_real
_atom_type_scat_dispersion_imag
_atom_type_scat_source
C C 0.0033 0.0016 'International Tables Vol C Tables 4.2.6.8 and 6.1.1.4'
H H 0.0000 0.0000 'International Tables Vol C Tables 4.2.6.8 and 6.1.1.4'
O O 0.0106 0.0060 'International Tables Vol C Tables 4.2.6.8 and 6.1.1.4'
F F 0.0171 0.0103 'International Tables Vol C Tables 4.2.6.8 and 6.1.1.4'
P P 0.1023 0.0942 'International Tables Vol C Tables 4.2.6.8 and 6.1.1.4'
S S 0.1246 0.1234 'International Tables Vol C Tables 4.2.6.8 and 6.1.1.4'
Sb Sb -0.5866 1.5461 'International Tables Vol C Tables 4.2.6.8 and 6.1.1.4'

loop_
_geom_angle_atom_site_label_1
_geom_angle_atom_site_label_2
_geom_angle_atom_site_label_3
_geom_angle
C11 Sb C21 96.35(6)
C11 Sb P 89.55(4)
C21 Sb P 94.74(4)
C11 Sb O1 81.50(5)
C21 Sb O1 177.77(5)
P Sb O1 85.85(3)
C11 Sb O2 114.46(5)
C21 Sb O2 143.28(4)
P Sb O2 67.37(2)
O1 Sb O2 38.86(3)
C1 P C3 107.06(9)
C1 P C2 108.17(8)
C3 P C2 106.93(9)
C1 P Sb 107.05(6)
C3 P Sb 115.70(6)
C2 P Sb 111.63(6)
C16 C11 C12 119.00(15)
C16 C11 Sb 122.43(12)
C12 C11 Sb 118.57(12)
C11 C12 C13 119.74(18)
C14 C13 C12 120.75(18)
C13 C14 C15 119.78(18)
C14 C15 C16 120.4(2)
C11 C16 C15 120.36(17)
C26 C21 C22 118.83(14)
C26 C21 Sb 119.79(11)
C22 C21 Sb 121.10(11)
C23 C22 C21 120.14(16)
C22 C23 C24 120.64(16)
C25 C24 C23 119.61(16)
C24 C25 C26 120.09(16)
C25 C26 C21 120.66(15)
O3 S O1 115.93(10)
O3 S O2 114.22(10)
O1 S O2 113.79(9)
O3 S C30 104.25(10)
O1 S C30 103.75(9)
O2 S C30 102.78(9)
S O1 Sb 104.90(7)
S O2 Sb 98.69(6)
F2 C30 F1 107.57(18)
F2 C30 F3 107.60(18)
F1 C30 F3 107.0(2)
F2 C30 S 111.92(17)
F1 C30 S 111.47(13)
F3 C30 S 111.04(13)

loop_
_geom_bond_atom_site_label_1
_geom_bond_atom_site_label_2
_geom_bond_distance
Sb C11 2.1487(15)
Sb C21 2.1549(15)
Sb P 2.5584(4)
Sb O1 3.5475(16)
Sb O2 3.6882(14)
P C1 1.7981(16)
P C3 1.8000(17)
P C2 1.8047(17)
C11 C16 1.390(2)
C11 C12 1.394(2)
C12 C13 1.400(3)
C13 C14 1.368(3)
C14 C15 1.381(3)
C15 C16 1.390(2)
C21 C26 1.395(2)
C21 C22 1.398(2)
C22 C23 1.387(2)
C23 C24 1.389(3)
C24 C25 1.384(3)
C25 C26 1.391(2)
S O3 1.4293(15)
S O1 1.4385(14)
S O2 1.4392(13)
S C30 1.817(2)
F1 C30 1.320(2)
F2 C30 1.314(3)
F3 C30 1.323(2)

loop_
_geom_torsion_atom_site_label_1
_geom_torsion_atom_site_label_2
_geom_torsion_atom_site_label_3
_geom_torsion_atom_site_label_4
_geom_torsion
C11 Sb P C1 52.01(7)
C21 Sb P C1 148.34(7)
O1 Sb P C1 -29.51(6)
O2 Sb P C1 -64.86(6)
C11 Sb P C3 -67.21(9)
C21 Sb P C3 29.13(9)
O1 Sb P C3 -148.72(8)
O2 Sb P C3 175.93(8)
C11 Sb P C2 170.20(8)
C21 Sb P C2 -93.46(8)
O1 Sb P C2 88.69(7)
O2 Sb P C2 53.34(7)
C21 Sb C11 C16 -21.98(14)
P Sb C11 C16 72.74(13)
O1 Sb C11 C16 158.62(14)
O2 Sb C11 C16 137.51(12)
C21 Sb C11 C12 158.59(12)
P Sb C11 C12 -106.69(12)
O1 Sb C11 C12 -20.82(12)
O2 Sb C11 C12 -41.93(13)
C16 C11 C12 C13 1.0(2)
Sb C11 C12 C13 -179.57(12)
C11 C12 C13 C14 -0.4(3)
C12 C13 C14 C15 -0.5(3)
C13 C14 C15 C16 0.9(3)
C12 C11 C16 C15 -0.6(3)
Sb C11 C16 C15 179.97(14)
C14 C15 C16 C11 -0.3(3)
C11 Sb C21 C26 141.89(12)
P Sb C21 C26 51.82(12)
O1 Sb C21 C26 157.3(12)
O2 Sb C21 C26 -5.87(17)
C11 Sb C21 C22 -44.23(13)
P Sb C21 C22 -134.30(12)
O1 Sb C21 C22 -28.8(13)
O2 Sb C21 C22 168.00(10)
C26 C21 C22 C23 -1.0(2)
Sb C21 C22 C23 -174.93(13)
C21 C22 C23 C24 -0.2(3)
C22 C23 C24 C25 0.8(3)
C23 C24 C25 C26 -0.3(3)
C24 C25 C26 C21 -0.9(3)
C22 C21 C26 C25 1.5(2)
Sb C21 C26 C25 175.52(12)
O3 S O1 Sb 155.62(9)
O2 S O1 Sb 20.15(10)
C30 S O1 Sb -90.75(8)
C11 Sb O1 S -159.81(9)
C21 Sb O1 S -175.3(12)
P Sb O1 S -69.65(8)
O2 Sb O1 S -11.31(6)
O3 S O2 Sb -155.15(9)
O1 S O2 Sb -18.90(10)
C30 S O2 Sb 92.59(7)
C11 Sb O2 S 45.64(8)
C21 Sb O2 S -169.98(7)
P Sb O2 S 124.16(7)
O1 Sb O2 S 11.05(6)
O3 S C30 F2 67.06(18)
O1 S C30 F2 -54.72(17)
O2 S C30 F2 -173.49(15)
O3 S C30 F1 -53.47(19)
O1 S C30 F1 -175.25(16)
O2 S C30 F1 65.98(17)
O3 S C30 F3 -172.67(16)
O1 S C30 F3 65.55(17)
O2 S C30 F3 -53.22(17)
